data_7201924
loop_
_publ_author_name
'Florence, A. J.'
'Bedford, C. T.'
'Fabbiani, F. P. A.'
'Shankland, K.'
'Gelbrich, T.'
'Hursthouse, M. B.'
'Shankland, N.'
'Johnston, A.'
'Fernandes, P.'

_publ_section_title
;
 Two-dimensional similarity between forms I and II of cytenamide, a
 carbamazepine analogue
;
_journal_issue 7
_journal_name_full CrystEngComm
_journal_page_first 811
_journal_paper_doi 10.1039/b719717a
_journal_volume 10
_journal_year 2008
_chemical_compound_source
;
5H-Dibenzo[a,d]cyclohepten-5-one (Sigma-Aldrich) was converted by sodium
borohydride reduction in methanol into 5H-dibenzo[a,d]cycloheptenyl-5-ol. This
alcohol was converted by literature methods sequentially into the corresponding
5-chloro compound, the 5-cyano compound and the corresponding amide, 5H-
dibenzo[a,d]cycloheptene-5-carboxamide (cytenamide).
;
_chemical_formula_moiety 'C16 H13 N1 O1'
_chemical_formula_sum 'C16 H13 N O'
_chemical_formula_weight 235.27
_chemical_name_common 'Cytenamide form II'
_chemical_name_systematic
;
5H-Dibenzo[a,d]cycloheptene-5-carboxamide
;
_space_group_IT_number 2
_symmetry_cell_setting triclinic
_symmetry_space_group_name_Hall '-P 1'
_symmetry_space_group_name_H-M 'P -1'
_cell_angle_alpha 85.918(2)
_cell_angle_beta 86.164(2)
_cell_angle_gamma 84.482(2)
_cell_formula_units_Z 8
_cell_length_a 5.8100(2)
_cell_length_b 19.6315(5)
_cell_length_c 21.7087(6)
_cell_measurement_temperature 293
_cell_volume 2453.85(13)
_diffrn_ambient_temperature 293
_diffrn_measurement_device_type
;
Bruker AXS D8 Discover TXS X-ray powder diffractometer
;
_diffrn_radiation_type 'Cu K\a~1~'
_diffrn_radiation_wavelength 1.54056
_exptl_crystal_colour Colourless
_exptl_crystal_density_diffrn 1.274
_exptl_crystal_description 'Polycrystalline powder'
_exptl_crystal_preparation
;
A sample of form I cytenamide (obtained by recrystallisation from chloroform)
was heated to a maximum temperature of 498 K in a rotating 0.7 mm borosilicate
glass capillary, mounted on Bruker AXS D8 Discover TXS X-ray powder
diffractometer, thereby transforming it to form II. The sample of form II
cytenamide was then cooled to room temperature and held there for the duration
of the data collection. The precise transformation temperature was not
determined from this experiment.
;
_pd_proc_ls_prof_R_factor 0.034
_pd_proc_ls_prof_wR_expected 0.013
_pd_proc_ls_prof_wR_factor 0.040
_refine_ls_goodness_of_fit_all 3.08
_cod_data_source_file b719717a.txt
_cod_data_source_block cytenamide_form_II_triclinic_powder_structure
_cod_original_cell_volume 2453.82(13)
_cod_original_formula_sum 'C16 H13 N1 O1'
_cod_database_code 7201924

loop_
_symmetry_equiv_pos_as_xyz
'x, y, z'
'-x, -y, -z'

loop_
_atom_site_label
_atom_site_type_symbol
_atom_site_thermal_displace_type
_atom_site_fract_x
_atom_site_fract_y
_atom_site_fract_z
_atom_site_occupancy
_atom_site_U_iso_or_equiv
_atom_site_calc_flag
_atom_site_refinement_flags
O1A O Uiso 0.47637 0.69896 0.34574 1.000 0.0485(16) . G
N1A N Uiso 0.49509 0.62336 0.42710 1.000 0.0485(16) . G
C1A C Uiso 0.20865 0.61031 0.34700 1.000 0.0485(16) . G
C2A C Uiso 0.39543 0.64858 0.37236 1.000 0.0485(16) . G
C3A C Uiso 0.19624 0.61859 0.27786 1.000 0.0485(16) . G
C4A C Uiso -0.00356 0.65339 0.25405 1.000 0.0485(16) . G
C5A C Uiso -0.02712 0.66215 0.19076 1.000 0.0485(16) . G
C6A C Uiso 0.14984 0.63613 0.15005 1.000 0.0485(16) . G
C7A C Uiso 0.34868 0.60157 0.17297 1.000 0.0485(16) . G
C8A C Uiso 0.37358 0.59205 0.23686 1.000 0.0485(16) . G
C9A C Uiso 0.58715 0.55484 0.25745 1.000 0.0485(16) . G
C10A C Uiso 0.60490 0.50992 0.30665 1.000 0.0485(16) . G
C11A C Uiso 0.41403 0.48958 0.34885 1.000 0.0485(16) . G
C12A C Uiso 0.42158 0.42059 0.37103 1.000 0.0485(16) . G
C13A C Uiso 0.24577 0.39742 0.41107 1.000 0.0485(16) . G
C14A C Uiso 0.06037 0.44300 0.43007 1.000 0.0485(16) . G
C15A C Uiso 0.05217 0.51147 0.40883 1.000 0.0485(16) . G
C16A C Uiso 0.22809 0.53548 0.36814 1.000 0.0485(16) . G
O1B O Uiso 0.20363 0.28627 0.53982 1.000 0.0485(16) . G
N1B N Uiso 0.20389 0.22192 0.62850 1.000 0.0485(16) . G
C1B C Uiso -0.07770 0.20087 0.54954 1.000 0.0485(16) . G
C2B C Uiso 0.11273 0.24056 0.57124 1.000 0.0485(16) . G
C3B C Uiso -0.07933 0.19841 0.48048 1.000 0.0485(16) . G
C4B C Uiso -0.26973 0.23177 0.45096 1.000 0.0485(16) . G
C5B C Uiso -0.28323 0.23084 0.38750 1.000 0.0485(16) . G
C6B C Uiso -0.10543 0.19638 0.35235 1.000 0.0485(16) . G
C7B C Uiso 0.08417 0.16313 0.38096 1.000 0.0485(16) . G
C8B C Uiso 0.09878 0.16339 0.44512 1.000 0.0485(16) . G
C9B C Uiso 0.30295 0.12696 0.47190 1.000 0.0485(16) . G
C10B C Uiso 0.30595 0.08980 0.52604 1.000 0.0485(16) . G
C11B C Uiso 0.10562 0.07859 0.56839 1.000 0.0485(16) . G
C12B C Uiso 0.09766 0.01339 0.59896 1.000 0.0485(16) . G
C13B C Uiso -0.08783 -0.00116 0.63967 1.000 0.0485(16) . G
C14B C Uiso -0.26760 0.04945 0.65096 1.000 0.0485(16) . G
C15B C Uiso -0.26052 0.11428 0.62137 1.000 0.0485(16) . G
C16B C Uiso -0.07468 0.12957 0.57992 1.000 0.0485(16) . G
O1C O Uiso 0.29525 0.55638 1.01602 1.000 0.0485(16) . G
N1C N Uiso 0.33963 0.51474 0.92279 1.000 0.0485(16) . G
C1C C Uiso -0.00678 0.59901 0.94638 1.000 0.0485(16) . G
C2C C Uiso 0.21254 0.55540 0.96558 1.000 0.0485(16) . G
C3C C Uiso -0.05899 0.66417 0.97920 1.000 0.0485(16) . G
C4C C Uiso -0.25899 0.67044 1.01881 1.000 0.0485(16) . G
C5C C Uiso -0.31850 0.72948 1.04995 1.000 0.0485(16) . G
C6C C Uiso -0.17803 0.78346 1.04195 1.000 0.0485(16) . G
C7C C Uiso 0.02057 0.77796 1.00288 1.000 0.0485(16) . G
C8C C Uiso 0.08145 0.71870 0.97088 1.000 0.0485(16) . G
C9C C Uiso 0.29220 0.71686 0.93035 1.000 0.0485(16) . G
C10C C Uiso 0.32153 0.68962 0.87525 1.000 0.0485(16) . G
C11C C Uiso 0.14816 0.65679 0.84529 1.000 0.0485(16) . G
C12C C Uiso 0.14001 0.66834 0.78093 1.000 0.0485(16) . G
C13C C Uiso -0.02084 0.63910 0.74929 1.000 0.0485(16) . G
C14C C Uiso -0.17497 0.59726 0.78140 1.000 0.0485(16) . G
C15C C Uiso -0.16711 0.58502 0.84498 1.000 0.0485(16) . G
C16C C Uiso -0.00619 0.61449 0.87755 1.000 0.0485(16) . G
O1D O Uiso 0.20063 0.05240 0.96363 1.000 0.0485(16) . G
N1D N Uiso 0.20108 -0.06018 0.95653 1.000 0.0485(16) . G
C1D C Uiso 0.51180 0.00202 0.89523 1.000 0.0485(16) . G
C2D C Uiso 0.29443 0.00167 0.93907 1.000 0.0485(16) . G
C3D C Uiso 0.54552 -0.05629 0.85322 1.000 0.0485(16) . G
C4D C Uiso 0.73646 -0.10458 0.86115 1.000 0.0485(16) . G
C5D C Uiso 0.77896 -0.15916 0.82353 1.000 0.0485(16) . G
C6D C Uiso 0.63022 -0.16639 0.77716 1.000 0.0485(16) . G
C7D C Uiso 0.44045 -0.11897 0.76879 1.000 0.0485(16) . G
C8D C Uiso 0.39679 -0.06337 0.80629 1.000 0.0485(16) . G
C9D C Uiso 0.19450 -0.01542 0.79446 1.000 0.0485(16) . G
C10D C Uiso 0.18234 0.05273 0.79726 1.000 0.0485(16) . G
C11D C Uiso 0.36918 0.09193 0.81253 1.000 0.0485(16) . G
C12D C Uiso 0.39013 0.15558 0.78000 1.000 0.0485(16) . G
C13D C Uiso 0.56416 0.19556 0.79179 1.000 0.0485(16) . G
C14D C Uiso 0.71900 0.17286 0.83675 1.000 0.0485(16) . G
C15D C Uiso 0.69865 0.11026 0.86957 1.000 0.0485(16) . G
C16D C Uiso 0.52429 0.06922 0.85792 1.000 0.0485(16) . G
H1A H Uiso 0.60680 0.64493 0.44226 1.000 0.0760 . G
H2A H Uiso 0.43898 0.58793 0.45000 1.000 0.0760 . G
H3A H Uiso 0.06188 0.63181 0.36577 1.000 0.0760 . G
H4A H Uiso -0.12486 0.67118 0.28161 1.000 0.0760 . G
H5A H Uiso -0.16374 0.68578 0.17518 1.000 0.0760 . G
H6A H Uiso 0.13408 0.64205 0.10667 1.000 0.0760 . G
H7A H Uiso 0.46939 0.58381 0.14523 1.000 0.0760 . G
H8A H Uiso 0.72218 0.56301 0.23189 1.000 0.0760 . G
H9A H Uiso 0.75244 0.48733 0.31522 1.000 0.0760 . G
H10A H Uiso 0.54855 0.38952 0.35831 1.000 0.0760 . G
H11A H Uiso 0.25205 0.35054 0.42568 1.000 0.0760 . G
H12A H Uiso -0.05994 0.42732 0.45771 1.000 0.0760 . G
H13A H Uiso -0.07359 0.54251 0.42235 1.000 0.0760 . G
H1B H Uiso 0.31759 0.24434 0.64161 1.000 0.0760 . G
H2B H Uiso 0.14042 0.19033 0.65471 1.000 0.0760 . G
H3B H Uiso -0.22316 0.22703 0.56397 1.000 0.0760 . G
H4B H Uiso -0.39157 0.25529 0.47472 1.000 0.0760 . G
H5B H Uiso -0.41354 0.25359 0.36802 1.000 0.0760 . G
H6B H Uiso -0.11430 0.19565 0.30886 1.000 0.0760 . G
H7B H Uiso 0.20544 0.13961 0.35701 1.000 0.0760 . G
H8B H Uiso 0.44296 0.12938 0.44694 1.000 0.0760 . G
H9B H Uiso 0.44831 0.06685 0.53860 1.000 0.0760 . G
H10B H Uiso 0.22077 -0.02107 0.59149 1.000 0.0760 . G
H11B H Uiso -0.09202 -0.04555 0.66000 1.000 0.0760 . G
H12B H Uiso -0.39454 0.03971 0.67904 1.000 0.0760 . G
H13B H Uiso -0.38252 0.14883 0.62964 1.000 0.0760 . G
H1C H Uiso 0.47026 0.48935 0.93322 1.000 0.0760 . G
H2C H Uiso 0.28514 0.50994 0.88565 1.000 0.0760 . G
H3C H Uiso -0.13272 0.56929 0.95858 1.000 0.0760 . G
H4C H Uiso -0.35552 0.63380 1.02438 1.000 0.0760 . G
H5C H Uiso -0.45490 0.73315 1.07664 1.000 0.0760 . G
H6C H Uiso -0.21846 0.82397 1.06322 1.000 0.0760 . G
H7C H Uiso 0.11640 0.81476 0.99740 1.000 0.0760 . G
H8C H Uiso 0.41486 0.73884 0.94490 1.000 0.0760 . G
H9C H Uiso 0.46490 0.69249 0.85190 1.000 0.0760 . G
H10C H Uiso 0.24581 0.69663 0.75896 1.000 0.0760 . G
H11C H Uiso -0.02552 0.64742 0.70572 1.000 0.0760 . G
H12C H Uiso -0.28483 0.57692 0.75980 1.000 0.0760 . G
H13C H Uiso -0.27121 0.55594 0.86662 1.000 0.0760 . G
H1D H Uiso 0.07465 -0.06128 0.98277 1.000 0.0760 . G
H2D H Uiso 0.25671 -0.09895 0.93879 1.000 0.0760 . G
H3D H Uiso 0.64077 -0.00328 0.92328 1.000 0.0760 . G
H4D H Uiso 0.83857 -0.09985 0.89267 1.000 0.0760 . G
H5D H Uiso 0.90935 -0.19154 0.82932 1.000 0.0760 . G
H6D H Uiso 0.65900 -0.20373 0.75131 1.000 0.0760 . G
H7D H Uiso 0.33899 -0.12387 0.73716 1.000 0.0760 . G
H8D H Uiso 0.06404 -0.03571 0.78231 1.000 0.0760 . G
H9D H Uiso 0.04303 0.07947 0.78735 1.000 0.0760 . G
H10D H Uiso 0.28389 0.17124 0.74952 1.000 0.0760 . G
H11D H Uiso 0.57740 0.23850 0.76937 1.000 0.0760 . G
H12D H Uiso 0.83792 0.20029 0.84511 1.000 0.0760 . G
H13D H Uiso 0.80338 0.09527 0.90059 1.000 0.0760 . G

loop_
_geom_angle_atom_site_label_1
_geom_angle_atom_site_label_2
_geom_angle_atom_site_label_3
_geom_angle
H1A N1A H2A 118.00
C2A N1A H2A 121.00
C2A N1A H1A 121.00
C2B N1B H2B 121.00
C2B N1B H1B 121.00
H1B N1B H2B 118.00
C2C N1C H1C 121.00
C2C N1C H2C 121.00
H1C N1C H2C 118.00
H1D N1D H2D 118.00
C2D N1D H2D 121.00
C2D N1D H1D 121.00
C2A C1A C16A 112.20
C3A C1A C16A 110.05
C2A C1A C3A 114.55
O1A C2A C1A 124.22
N1A C2A C1A 119.55
O1A C2A N1A 116.08
C1A C3A C8A 122.82
C4A C3A C8A 119.18
C1A C3A C4A 117.99
C3A C4A C5A 120.90
C4A C5A C6A 119.87
C5A C6A C7A 119.86
C6A C7A C8A 120.72
C3A C8A C7A 119.46
C3A C8A C9A 123.00
C7A C8A C9A 117.54
C8A C9A C10A 125.92
C9A C10A C11A 125.94
C10A C11A C12A 117.40
C12A C11A C16A 119.43
C10A C11A C16A 123.17
C11A C12A C13A 120.67
C12A C13A C14A 119.91
C13A C14A C15A 119.89
C14A C15A C16A 120.77
C1A C16A C11A 122.64
C1A C16A C15A 118.03
C11A C16A C15A 119.32
C16A C1A H3A 108.00
C2A C1A H3A 104.00
C3A C1A H3A 108.00
C5A C4A H4A 120.00
C3A C4A H4A 120.00
C6A C5A H5A 120.00
C4A C5A H5A 120.00
C5A C6A H6A 120.00
C7A C6A H6A 120.00
C6A C7A H7A 120.00
C8A C7A H7A 119.00
C10A C9A H8A 119.00
C8A C9A H8A 115.00
C9A C10A H9A 119.00
C11A C10A H9A 115.00
C11A C12A H10A 119.00
C13A C12A H10A 120.00
C14A C13A H11A 120.00
C12A C13A H11A 120.00
C15A C14A H12A 120.00
C13A C14A H12A 120.00
C16A C15A H13A 120.00
C14A C15A H13A 120.00
C3B C1B C16B 110.05
C2B C1B C16B 112.20
C2B C1B C3B 114.55
O1B C2B C1B 124.22
O1B C2B N1B 116.09
N1B C2B C1B 119.55
C4B C3B C8B 119.19
C1B C3B C8B 122.82
C1B C3B C4B 117.98
C3B C4B C5B 120.90
C4B C5B C6B 119.87
C5B C6B C7B 119.86
C6B C7B C8B 120.72
C3B C8B C7B 119.47
C3B C8B C9B 123.00
C7B C8B C9B 117.53
C8B C9B C10B 125.92
C9B C10B C11B 125.94
C10B C11B C12B 117.40
C10B C11B C16B 123.17
C12B C11B C16B 119.42
C11B C12B C13B 120.67
C12B C13B C14B 119.92
C13B C14B C15B 119.89
C14B C15B C16B 120.78
C1B C16B C15B 118.04
C11B C16B C15B 119.32
C1B C16B C11B 122.64
C16B C1B H3B 108.00
C3B C1B H3B 108.00
C2B C1B H3B 104.00
C5B C4B H4B 120.00
C3B C4B H4B 120.00
C6B C5B H5B 120.00
C4B C5B H5B 120.00
C5B C6B H6B 120.00
C7B C6B H6B 120.00
C8B C7B H7B 119.00
C6B C7B H7B 120.00
C10B C9B H8B 119.00
C8B C9B H8B 115.00
C9B C10B H9B 119.00
C11B C10B H9B 115.00
C11B C12B H10B 119.00
C13B C12B H10B 120.00
C12B C13B H11B 120.00
C14B C13B H11B 120.00
C13B C14B H12B 120.00
C15B C14B H12B 120.00
C16B C15B H13B 120.00
C14B C15B H13B 120.00
C3C C1C C16C 110.06
C2C C1C C3C 114.55
C2C C1C C16C 112.19
O1C C2C N1C 116.08
O1C C2C C1C 124.22
N1C C2C C1C 119.56
C4C C3C C8C 119.19
C1C C3C C8C 122.82
C1C C3C C4C 117.99
C3C C4C C5C 120.90
C4C C5C C6C 119.87
C5C C6C C7C 119.87
C6C C7C C8C 120.72
C7C C8C C9C 117.54
C3C C8C C9C 122.99
C3C C8C C7C 119.46
C8C C9C C10C 125.93
C9C C10C C11C 125.93
C10C C11C C12C 117.40
C10C C11C C16C 123.18
C12C C11C C16C 119.41
C11C C12C C13C 120.68
C12C C13C C14C 119.91
C13C C14C C15C 119.89
C14C C15C C16C 120.78
C1C C16C C15C 118.05
C11C C16C C15C 119.32
C1C C16C C11C 122.63
C3C C1C H3C 108.00
C2C C1C H3C 104.00
C16C C1C H3C 108.00
C3C C4C H4C 120.00
C5C C4C H4C 120.00
C6C C5C H5C 120.00
C4C C5C H5C 120.00
C5C C6C H6C 120.00
C7C C6C H6C 120.00
C6C C7C H7C 120.00
C8C C7C H7C 119.00
C8C C9C H8C 115.00
C10C C9C H8C 119.00
C9C C10C H9C 119.00
C11C C10C H9C 115.00
C13C C12C H10C 120.00
C11C C12C H10C 119.00
C12C C13C H11C 120.00
C14C C13C H11C 120.00
C13C C14C H12C 120.00
C15C C14C H12C 120.00
C14C C15C H13C 120.00
C16C C15C H13C 120.00
C3D C1D C16D 110.05
C2D C1D C16D 112.20
C2D C1D C3D 114.55
O1D C2D N1D 116.07
O1D C2D C1D 124.22
N1D C2D C1D 119.56
C4D C3D C8D 119.19
C1D C3D C4D 117.98
C1D C3D C8D 122.82
C3D C4D C5D 120.89
C4D C5D C6D 119.87
C5D C6D C7D 119.86
C6D C7D C8D 120.72
C7D C8D C9D 117.55
C3D C8D C7D 119.46
C3D C8D C9D 122.99
C8D C9D C10D 125.93
C9D C10D C11D 125.93
C10D C11D C12D 117.41
C10D C11D C16D 123.17
C12D C11D C16D 119.42
C11D C12D C13D 120.67
C12D C13D C14D 119.91
C13D C14D C15D 119.89
C14D C15D C16D 120.78
C1D C16D C11D 122.64
C1D C16D C15D 118.04
C11D C16D C15D 119.32
C2D C1D H3D 104.00
C3D C1D H3D 108.00
C16D C1D H3D 108.00
C3D C4D H4D 120.00
C5D C4D H4D 120.00
C4D C5D H5D 120.00
C6D C5D H5D 120.00
C5D C6D H6D 120.00
C7D C6D H6D 120.00
C6D C7D H7D 120.00
C8D C7D H7D 119.00
C8D C9D H8D 115.00
C10D C9D H8D 119.00
C9D C10D H9D 119.00
C11D C10D H9D 115.00
C11D C12D H10D 119.00
C13D C12D H10D 120.00
C12D C13D H11D 120.00
C14D C13D H11D 120.00
C13D C14D H12D 120.00
C15D C14D H12D 120.00
C14D C15D H13D 120.00
C16D C15D H13D 120.00

loop_
_geom_bond_atom_site_label_1
_geom_bond_atom_site_label_2
_geom_bond_distance
O1A C2A 1.2268
O1B C2B 1.2269
O1C C2C 1.2270
O1D C2D 1.2270
N1A C2A 1.3949
N1A H1A 0.9000
N1A H2A 0.9000
N1B C2B 1.3949
N1B H2B 0.9000
N1B H1B 0.9000
N1C C2C 1.3949
N1C H2C 0.9000
N1C H1C 0.9000
N1D C2D 1.3949
N1D H2D 0.9000
N1D H1D 0.9000
C1A C16A 1.5035
C1A C2A 1.5300
C1A C3A 1.5040
C3A C4A 1.3996
C3A C8A 1.4019
C4A C5A 1.3867
C5A C6A 1.3931
C6A C7A 1.3859
C7A C8A 1.4015
C8A C9A 1.4583
C9A C10A 1.3387
C10A C11A 1.4580
C11A C12A 1.4024
C11A C16A 1.4001
C12A C13A 1.3857
C13A C14A 1.3924
C14A C15A 1.3871
C15A C16A 1.3999
C1A H3A 0.9900
C4A H4A 0.9500
C5A H5A 0.9500
C6A H6A 0.9500
C7A H7A 0.9500
C9A H8A 0.9500
C10A H9A 0.9500
C12A H10A 0.9500
C13A H11A 0.9500
C14A H12A 0.9500
C15A H13A 0.9500
C1B C2B 1.5300
C1B C16B 1.5033
C1B C3B 1.5041
C3B C4B 1.3997
C3B C8B 1.4017
C4B C5B 1.3866
C5B C6B 1.3931
C6B C7B 1.3859
C7B C8B 1.4015
C8B C9B 1.4583
C9B C10B 1.3387
C10B C11B 1.4580
C11B C16B 1.4002
C11B C12B 1.4026
C12B C13B 1.3856
C13B C14B 1.3925
C14B C15B 1.3872
C15B C16B 1.3998
C1B H3B 0.9900
C4B H4B 0.9500
C5B H5B 0.9500
C6B H6B 0.9500
C7B H7B 0.9500
C9B H8B 0.9500
C10B H9B 0.9500
C12B H10B 0.9500
C13B H11B 0.9500
C14B H12B 0.9500
C15B H13B 0.9500
C1C C16C 1.5033
C1C C3C 1.5041
C1C C2C 1.5300
C3C C4C 1.3995
C3C C8C 1.4018
C4C C5C 1.3868
C5C C6C 1.3930
C6C C7C 1.3858
C7C C8C 1.4015
C8C C9C 1.4583
C9C C10C 1.3387
C10C C11C 1.4578
C11C C12C 1.4027
C11C C16C 1.4002
C12C C13C 1.3856
C13C C14C 1.3924
C14C C15C 1.3871
C15C C16C 1.3998
C1C H3C 0.9900
C4C H4C 0.9500
C5C H5C 0.9500
C6C H6C 0.9500
C7C H7C 0.9500
C9C H8C 0.9500
C10C H9C 0.9500
C12C H10C 0.9500
C13C H11C 0.9500
C14C H12C 0.9500
C15C H13C 0.9500
C1D C16D 1.5034
C1D C2D 1.5299
C1D C3D 1.5040
C3D C8D 1.4018
C3D C4D 1.3997
C4D C5D 1.3866
C5D C6D 1.3930
C6D C7D 1.3859
C7D C8D 1.4015
C8D C9D 1.4583
C9D C10D 1.3385
C10D C11D 1.4580
C11D C16D 1.4003
C11D C12D 1.4025
C12D C13D 1.3855
C13D C14D 1.3925
C14D C15D 1.3870
C15D C16D 1.3998
C1D H3D 0.9900
C4D H4D 0.9500
C5D H5D 0.9500
C6D H6D 0.9500
C7D H7D 0.9500
C9D H8D 0.9500
C10D H9D 0.9500
C12D H10D 0.9500
C13D H11D 0.9500
C14D H12D 0.9500
C15D H13D 0.9500

loop_
_geom_hbond_atom_site_label_D
_geom_hbond_atom_site_label_H
_geom_hbond_atom_site_label_A
_geom_hbond_distance_DH
_geom_hbond_distance_HA
_geom_hbond_distance_DA
_geom_hbond_angle_DHA
_geom_hbond_site_symmetry_A
N1A H1A O1B 0.9000 1.9000 2.7702 162.00 2_666
N1B H1B O1A 0.9000 1.7600 2.6446 168.00 2_666
N1C H1C O1C 0.9000 1.9200 2.7852 160.00 2_667
N1D H1D O1D 0.9000 1.9200 2.8111 173.00 2_557

loop_
_geom_torsion_atom_site_label_1
_geom_torsion_atom_site_label_2
_geom_torsion_atom_site_label_3
_geom_torsion_atom_site_label_4
_geom_torsion
C2A C1A C3A C8A 66.83
C2A C1A C3A C4A -114.28
C16A C1A C2A O1A 150.25
C16A C1A C3A C4A 118.21
C16A C1A C2A N1A -25.23
C16A C1A C3A C8A -60.69
C3A C1A C16A C11A 61.23
C3A C1A C16A C15A -118.89
C3A C1A C2A N1A -151.63
C2A C1A C16A C15A 112.31
C3A C1A C2A O1A 23.85
C2A C1A C16A C11A -67.57
C1A C3A C8A C9A -0.82
C4A C3A C8A C7A 0.77
C4A C3A C8A C9A -179.71
C1A C3A C4A C5A -179.30
C8A C3A C4A C5A -0.36
C1A C3A C8A C7A 179.65
C3A C4A C5A C6A -0.03
C4A C5A C6A C7A 0.02
C5A C6A C7A C8A 0.39
C6A C7A C8A C9A 179.66
C6A C7A C8A C3A -0.79
C3A C8A C9A C10A 38.81
C7A C8A C9A C10A -141.66
C8A C9A C10A C11A 0.17
C9A C10A C11A C16A -38.65
C9A C10A C11A C12A 141.91
C10A C11A C12A C13A -179.70
C12A C11A C16A C1A 179.35
C10A C11A C16A C15A -179.97
C16A C11A C12A C13A 0.84
C12A C11A C16A C15A -0.53
C10A C11A C16A C1A -0.07
C11A C12A C13A C14A -0.59
C12A C13A C14A C15A 0.04
C13A C14A C15A C16A 0.27
C14A C15A C16A C1A -179.91
C14A C15A C16A C11A 0.00
C16B C1B C2B O1B 151.57
C16B C1B C2B N1B -23.91
C2B C1B C3B C4B -114.27
C2B C1B C3B C8B 66.82
C16B C1B C3B C4B 118.21
C2B C1B C16B C11B -67.58
C2B C1B C16B C15B 112.32
C3B C1B C2B N1B -150.32
C3B C1B C16B C15B -118.88
C16B C1B C3B C8B -60.69
C3B C1B C16B C11B 61.23
C3B C1B C2B O1B 25.16
C4B C3B C8B C9B -179.71
C4B C3B C8B C7B 0.75
C1B C3B C8B C9B -0.82
C1B C3B C4B C5B -179.29
C8B C3B C4B C5B -0.35
C1B C3B C8B C7B 179.64
C3B C4B C5B C6B -0.05
C4B C5B C6B C7B 0.04
C5B C6B C7B C8B 0.37
C6B C7B C8B C9B 179.66
C6B C7B C8B C3B -0.77
C3B C8B C9B C10B 38.81
C7B C8B C9B C10B -141.64
C8B C9B C10B C11B 0.16
C9B C10B C11B C12B 141.92
C9B C10B C11B C16B -38.64
C10B C11B C12B C13B -179.69
C12B C11B C16B C15B -0.55
C10B C11B C16B C1B -0.07
C10B C11B C16B C15B -179.97
C12B C11B C16B C1B 179.35
C16B C11B C12B C13B 0.85
C11B C12B C13B C14B -0.60
C12B C13B C14B C15B 0.05
C13B C14B C15B C16B 0.24
C14B C15B C16B C1B -179.89
C14B C15B C16B C11B 0.00
C3C C1C C2C N1C -149.74
C16C C1C C2C O1C 152.17
C16C C1C C2C N1C -23.32
C2C C1C C3C C4C -114.28
C2C C1C C3C C8C 66.83
C16C C1C C3C C4C 118.21
C16C C1C C3C C8C -60.68
C3C C1C C2C O1C 25.76
C3C C1C C16C C11C 61.22
C2C C1C C16C C11C -67.59
C2C C1C C16C C15C 112.32
C3C C1C C16C C15C -118.87
C4C C3C C8C C7C 0.77
C8C C3C C4C C5C -0.36
C1C C3C C8C C7C 179.65
C1C C3C C8C C9C -0.83
C4C C3C C8C C9C -179.71
C1C C3C C4C C5C -179.29
C3C C4C C5C C6C -0.05
C4C C5C C6C C7C 0.04
C5C C6C C7C C8C 0.39
C6C C7C C8C C9C 179.66
C6C C7C C8C C3C -0.80
C3C C8C C9C C10C 38.83
C7C C8C C9C C10C -141.65
C8C C9C C10C C11C 0.15
C9C C10C C11C C12C 141.93
C9C C10C C11C C16C -38.66
C10C C11C C16C C15C -179.96
C10C C11C C12C C13C -179.70
C16C C11C C12C C13C 0.86
C12C C11C C16C C1C 179.35
C12C C11C C16C C15C -0.56
C10C C11C C16C C1C -0.06
C11C C12C C13C C14C -0.60
C12C C13C C14C C15C 0.05
C13C C14C C15C C16C 0.25
C14C C15C C16C C1C -179.90
C14C C15C C16C C11C 0.02
C3D C1D C2D O1D -158.45
C2D C1D C3D C8D 66.82
C16D C1D C3D C4D 118.22
C16D C1D C3D C8D -60.69
C3D C1D C2D N1D 26.07
C16D C1D C2D O1D -32.05
C16D C1D C2D N1D 152.48
C2D C1D C3D C4D -114.27
C3D C1D C16D C15D -118.87
C3D C1D C16D C11D 61.22
C2D C1D C16D C11D -67.59
C2D C1D C16D C15D 112.32
C8D C3D C4D C5D -0.34
C1D C3D C8D C7D 179.66
C1D C3D C8D C9D -0.81
C4D C3D C8D C7D 0.75
C1D C3D C4D C5D -179.30
C4D C3D C8D C9D -179.71
C3D C4D C5D C6D -0.06
C4D C5D C6D C7D 0.04
C5D C6D C7D C8D 0.38
C6D C7D C8D C9D 179.66
C6D C7D C8D C3D -0.78
C3D C8D C9D C10D 38.82
C7D C8D C9D C10D -141.64
C8D C9D C10D C11D 0.15
C9D C10D C11D C16D -38.64
C9D C10D C11D C12D 141.93
C16D C11D C12D C13D 0.86
C10D C11D C16D C1D -0.07
C10D C11D C16D C15D -179.97
C10D C11D C12D C13D -179.69
C12D C11D C16D C1D 179.35
C12D C11D C16D C15D -0.56
C11D C12D C13D C14D -0.60
C12D C13D C14D C15D 0.05
C13D C14D C15D C16D 0.25
C14D C15D C16D C1D -179.90
C14D C15D C16D C11D 0.00
